data_7000758
loop_
_publ_author_name
'Gruenwald, Katrin R.'
'Kirillov, Alexander M.'
'Haukka, Matti'
'Sanchiz, Joaquin'
'Pombeiro, Armando J. L.'

_publ_section_title
;
 Mono-, di- and polynuclear copper(II) compounds derived from
 N-butyldiethanolamine: structural features, magnetism and catalytic
 activity for the mild peroxidative oxidation of cyclohexane
;
_journal_issue 12
_journal_name_full 'Dalton Transactions'
_journal_page_first 2109
_journal_page_last 2120
_journal_paper_doi 10.1039/b813160k
_journal_year 2009
_chemical_absolute_configuration unk
_chemical_formula_moiety 'C16 H36 Cu2 N8 O4'
_chemical_formula_sum 'C16 H36 Cu2 N8 O4'
_chemical_formula_weight 531.61
_chemical_name_systematic
;
?
;
_space_group_IT_number 9
_symmetry_cell_setting monoclinic
_symmetry_space_group_name_Hall 'C -2yc'
_symmetry_space_group_name_H-M 'C 1 c 1'
_atom_sites_solution_hydrogens geom
_atom_sites_solution_primary direct
_atom_sites_solution_secondary difmap
_audit_creation_method SHELXL-97
_cell_angle_alpha 90.00
_cell_angle_beta 94.0030(10)
_cell_angle_gamma 90.00
_cell_formula_units_Z 8
_cell_length_a 26.5312(6)
_cell_length_b 13.8357(3)
_cell_length_c 12.6742(3)
_cell_measurement_reflns_used 18323
_cell_measurement_temperature 120(2)
_cell_measurement_theta_max 27.48
_cell_measurement_theta_min 1.00
_cell_volume 4641.07(18)
_computing_cell_refinement 'Denzo/Scalepack (Otwinowski & Minor, 1997)'
_computing_data_collection 'Collect (Bruker AXS BV, 1997-2004)'
_computing_data_reduction 'Denzo/Scalepack (Otwinowski & Minor, 1997)'
_computing_molecular_graphics 'Diamond v.3.1d (Brandenburg, 2006)'
_computing_publication_material 'SHELXL-97 (Sheldrick, 1997)'
_computing_structure_refinement 'SHELXL-97 (Sheldrick, 1997)'
_computing_structure_solution 'SIR97 (Altomare et al., 1997)'
_diffrn_ambient_temperature 120(2)
_diffrn_detector_area_resol_mean 9
_diffrn_measured_fraction_theta_full 0.991
_diffrn_measured_fraction_theta_max 0.991
_diffrn_measurement_device '95mm CCD camera on \k-goniostat'
_diffrn_measurement_device_type 'Nonius KappaCCD'
_diffrn_measurement_method '\f scans and \w scans with \k offset'
_diffrn_radiation_monochromator 'horizontally mounted graphite crystal'
_diffrn_radiation_source 'fine-focus sealed tube'
_diffrn_radiation_type MoK\a
_diffrn_radiation_wavelength 0.71073
_diffrn_reflns_av_R_equivalents 0.0689
_diffrn_reflns_av_sigmaI/netI 0.0561
_diffrn_reflns_limit_h_max 34
_diffrn_reflns_limit_h_min -34
_diffrn_reflns_limit_k_max 17
_diffrn_reflns_limit_k_min -17
_diffrn_reflns_limit_l_max 15
_diffrn_reflns_limit_l_min -16
_diffrn_reflns_number 39037
_diffrn_reflns_theta_full 27.45
_diffrn_reflns_theta_max 27.45
_diffrn_reflns_theta_min 2.35
_exptl_absorpt_coefficient_mu 1.871
_exptl_absorpt_correction_T_max 0.8350
_exptl_absorpt_correction_T_min 0.6449
_exptl_absorpt_correction_type multi-scan
_exptl_absorpt_process_details 'SORTAV (Blessing, 1995)'
_exptl_crystal_colour plate
_exptl_crystal_density_diffrn 1.522
_exptl_crystal_density_method 'not measured'
_exptl_crystal_description green
_exptl_crystal_F_000 2224
_exptl_crystal_size_max 0.26
_exptl_crystal_size_mid 0.23
_exptl_crystal_size_min 0.10
_refine_diff_density_max 0.392
_refine_diff_density_min -0.572
_refine_diff_density_rms 0.082
_refine_ls_abs_structure_details 'Flack H D (1983), Acta Cryst. A39, 876-881'
_refine_ls_abs_structure_Flack 0.039(7)
_refine_ls_extinction_method none
_refine_ls_goodness_of_fit_ref 1.031
_refine_ls_hydrogen_treatment constr
_refine_ls_matrix_type full
_refine_ls_number_parameters 547
_refine_ls_number_reflns 10111
_refine_ls_number_restraints 2
_refine_ls_restrained_S_all 1.031
_refine_ls_R_factor_all 0.0447
_refine_ls_R_factor_gt 0.0345
_refine_ls_shift/su_max 0.008
_refine_ls_shift/su_mean 0.000
_refine_ls_structure_factor_coef Fsqd
_refine_ls_weighting_details 'calc w=1/[\s^2^(Fo^2^)+(0.0372P)^2^+0.0205P] where P=(Fo^2^+2Fc^2^)/3'
_refine_ls_weighting_scheme calc
_refine_ls_wR_factor_gt 0.0692
_refine_ls_wR_factor_ref 0.0733
_reflns_number_gt 9020
_reflns_number_total 10111
_reflns_threshold_expression >2sigma(I)
_cod_data_source_file b813160k.txt
_cod_data_source_block 2
_cod_original_sg_symbol_H-M 'C c'
_cod_database_code 7000758

loop_
_symmetry_equiv_pos_as_xyz
'x, y, z'
'x, -y, z+1/2'
'x+1/2, y+1/2, z'
'x+1/2, -y+1/2, z+1/2'

loop_
_atom_site_label
_atom_site_type_symbol
_atom_site_fract_x
_atom_site_fract_y
_atom_site_fract_z
_atom_site_U_iso_or_equiv
_atom_site_adp_type
_atom_site_occupancy
_atom_site_symmetry_multiplicity
_atom_site_calc_flag
_atom_site_refinement_flags
_atom_site_disorder_assembly
_atom_site_disorder_group
Cu1 Cu 0.338508(14) 0.81382(3) 0.22270(3) 0.01375(9) Uani 1 1 d . . .
Cu2 Cu 0.373865(14) 0.70130(3) 0.04373(3) 0.01367(9) Uani 1 1 d . . .
O1 O 0.40100(8) 0.83815(16) 0.35574(17) 0.0197(5) Uani 1 1 d . . .
H1O H 0.4335 0.8396 0.3596 0.030 Uiso 1 1 d R . .
O2 O 0.35822(8) 0.67966(15) 0.19018(17) 0.0141(5) Uani 1 1 d . . .
O3 O 0.37489(8) 0.83733(15) 0.09559(17) 0.0145(5) Uani 1 1 d . . .
O4 O 0.46076(8) 0.68626(16) 0.05062(17) 0.0196(5) Uani 1 1 d . . .
H4O H 0.4769 0.6988 0.1071 0.029 Uiso 1 1 d . . .
N1 N 0.30443(11) 0.9370(2) 0.2362(2) 0.0250(6) Uani 1 1 d . . .
N2 N 0.31605(10) 1.0105(2) 0.1939(2) 0.0195(6) Uani 1 1 d . . .
N3 N 0.32598(14) 1.0830(2) 0.1545(2) 0.0334(8) Uani 1 1 d . . .
N4 N 0.35844(11) 0.5742(2) -0.0153(2) 0.0234(6) Uani 1 1 d . . .
N5 N 0.35963(10) 0.5005(2) 0.0351(2) 0.0222(6) Uani 1 1 d . . .
N6 N 0.35936(13) 0.4269(2) 0.0784(2) 0.0352(8) Uani 1 1 d . . .
N7 N 0.30216(10) 0.75199(19) 0.3422(2) 0.0166(6) Uani 1 1 d . . .
N8 N 0.38506(9) 0.76140(19) -0.0990(2) 0.0149(5) Uani 1 1 d . . .
C1 C 0.38406(12) 0.7873(2) 0.4464(3) 0.0204(7) Uani 1 1 d . . .
H1A H 0.3987 0.8176 0.5125 0.024 Uiso 1 1 calc R . .
H1B H 0.3953 0.7191 0.4453 0.024 Uiso 1 1 calc R . .
C2 C 0.32727(12) 0.7920(2) 0.4424(3) 0.0188(7) Uani 1 1 d . . .
H2A H 0.3154 0.7555 0.5031 0.023 Uiso 1 1 calc R . .
H2B H 0.3168 0.8602 0.4500 0.023 Uiso 1 1 calc R . .
C3 C 0.32051(12) 0.6157(2) 0.2239(2) 0.0180(7) Uani 1 1 d . . .
H3A H 0.3326 0.5480 0.2228 0.022 Uiso 1 1 calc R . .
H3B H 0.2893 0.6209 0.1765 0.022 Uiso 1 1 calc R . .
C4 C 0.31004(12) 0.6453(2) 0.3364(3) 0.0167(7) Uani 1 1 d . . .
H4A H 0.2796 0.6114 0.3579 0.020 Uiso 1 1 calc R . .
H4B H 0.3389 0.6264 0.3857 0.020 Uiso 1 1 calc R . .
C5 C 0.24744(12) 0.7781(2) 0.3400(3) 0.0191(7) Uani 1 1 d . . .
H5A H 0.2444 0.8490 0.3484 0.023 Uiso 1 1 calc R . .
H5B H 0.2324 0.7472 0.4008 0.023 Uiso 1 1 calc R . .
C6 C 0.21730(12) 0.7476(2) 0.2380(3) 0.0196(7) Uani 1 1 d . . .
H6A H 0.2351 0.7695 0.1763 0.024 Uiso 1 1 calc R . .
H6B H 0.2150 0.6762 0.2353 0.024 Uiso 1 1 calc R . .
C7 C 0.16434(13) 0.7905(3) 0.2322(3) 0.0289(8) Uani 1 1 d . . .
H7A H 0.1668 0.8618 0.2300 0.035 Uiso 1 1 calc R . .
H7B H 0.1476 0.7725 0.2967 0.035 Uiso 1 1 calc R . .
C8 C 0.13221(15) 0.7553(3) 0.1351(3) 0.0397(10) Uani 1 1 d . . .
H8A H 0.1483 0.7743 0.0709 0.060 Uiso 1 1 calc R . .
H8B H 0.0985 0.7844 0.1345 0.060 Uiso 1 1 calc R . .
H8C H 0.1292 0.6848 0.1376 0.060 Uiso 1 1 calc R . .
C9 C 0.35604(12) 0.8966(2) 0.0088(2) 0.0183(7) Uani 1 1 d . . .
H9A H 0.3616 0.9658 0.0262 0.022 Uiso 1 1 calc R . .
H9B H 0.3193 0.8858 -0.0060 0.022 Uiso 1 1 calc R . .
C10 C 0.38422(12) 0.8693(2) -0.0866(2) 0.0158(6) Uani 1 1 d . . .
H10A H 0.3675 0.8991 -0.1509 0.019 Uiso 1 1 calc R . .
H10B H 0.4193 0.8942 -0.0778 0.019 Uiso 1 1 calc R . .
C11 C 0.47630(12) 0.7395(2) -0.0379(3) 0.0177(7) Uani 1 1 d . . .
H11A H 0.5089 0.7144 -0.0597 0.021 Uiso 1 1 calc R . .
H11B H 0.4806 0.8086 -0.0191 0.021 Uiso 1 1 calc R . .
C12 C 0.43588(11) 0.7280(2) -0.1268(3) 0.0172(6) Uani 1 1 d . . .
H12A H 0.4458 0.7651 -0.1888 0.021 Uiso 1 1 calc R . .
H12B H 0.4337 0.6591 -0.1474 0.021 Uiso 1 1 calc R . .
C13 C 0.34806(12) 0.7273(2) -0.1856(3) 0.0180(7) Uani 1 1 d . . .
H13A H 0.3510 0.6562 -0.1919 0.022 Uiso 1 1 calc R . .
H13B H 0.3572 0.7560 -0.2532 0.022 Uiso 1 1 calc R . .
C14 C 0.29354(11) 0.7526(2) -0.1690(3) 0.0206(7) Uani 1 1 d . . .
H14A H 0.2891 0.8236 -0.1715 0.025 Uiso 1 1 calc R . .
H14B H 0.2848 0.7298 -0.0985 0.025 Uiso 1 1 calc R . .
C15 C 0.25834(13) 0.7053(3) -0.2548(3) 0.0318(9) Uani 1 1 d . . .
H15A H 0.2710 0.7189 -0.3250 0.038 Uiso 1 1 calc R . .
H15B H 0.2587 0.6344 -0.2444 0.038 Uiso 1 1 calc R . .
C16 C 0.20429(14) 0.7418(3) -0.2531(4) 0.0472(12) Uani 1 1 d . . .
H16A H 0.1921 0.7310 -0.1828 0.071 Uiso 1 1 calc R . .
H16B H 0.1827 0.7069 -0.3061 0.071 Uiso 1 1 calc R . .
H16C H 0.2033 0.8111 -0.2693 0.071 Uiso 1 1 calc R . .
Cu1B Cu 0.518467(14) 0.66979(3) 0.35071(3) 0.01304(9) Uani 1 1 d . . .
Cu2B Cu 0.540100(14) 0.84655(3) 0.23189(3) 0.01329(9) Uani 1 1 d . . .
O1B O 0.44080(8) 0.61450(15) 0.29867(18) 0.0193(5) Uani 1 1 d . . .
H1P H 0.4139 0.6407 0.2701 0.029 Uiso 1 1 d R . .
O2B O 0.53482(8) 0.70744(15) 0.20606(17) 0.0148(5) Uani 1 1 d . . .
O3B O 0.50402(8) 0.80831(14) 0.35611(17) 0.0140(5) Uani 1 1 d . . .
O4B O 0.46822(8) 0.91231(15) 0.14191(17) 0.0184(5) Uani 1 1 d . . .
H4P H 0.4393 0.8888 0.1211 0.028 Uiso 1 1 d . . .
N1B N 0.51963(11) 0.6355(2) 0.4990(2) 0.0222(6) Uani 1 1 d . . .
N2B N 0.50195(11) 0.68151(19) 0.5676(2) 0.0192(6) Uani 1 1 d . . .
N3B N 0.48619(13) 0.7222(2) 0.6375(2) 0.0326(7) Uani 1 1 d . . .
N4B N 0.58522(10) 0.8828(2) 0.1249(2) 0.0218(6) Uani 1 1 d . . .
N5B N 0.59924(11) 0.8319(2) 0.0561(2) 0.0201(6) Uani 1 1 d . . .
N6B N 0.61378(13) 0.7870(2) -0.0120(3) 0.0349(8) Uani 1 1 d . . .
N7B N 0.54007(9) 0.53451(19) 0.3074(2) 0.0140(5) Uani 1 1 d . . .
N8B N 0.54200(9) 0.98091(18) 0.29969(19) 0.0133(5) Uani 1 1 d . . .
C1B C 0.44771(12) 0.5211(2) 0.2524(3) 0.0202(7) Uani 1 1 d . . .
H1B1 H 0.4530 0.5279 0.1762 0.024 Uiso 1 1 calc R . .
H1B2 H 0.4174 0.4805 0.2598 0.024 Uiso 1 1 calc R . .
C2B C 0.49365(11) 0.4749(2) 0.3099(3) 0.0168(6) Uani 1 1 d . . .
H2B1 H 0.4865 0.4636 0.3845 0.020 Uiso 1 1 calc R . .
H2B2 H 0.4998 0.4113 0.2774 0.020 Uiso 1 1 calc R . .
C3B C 0.57337(12) 0.6444(2) 0.1738(2) 0.0164(6) Uani 1 1 d . . .
H3B1 H 0.6059 0.6592 0.2133 0.020 Uiso 1 1 calc R . .
H3B2 H 0.5776 0.6523 0.0973 0.020 Uiso 1 1 calc R . .
C4B C 0.55707(12) 0.5419(2) 0.1969(2) 0.0182(7) Uani 1 1 d . . .
H4B1 H 0.5291 0.5227 0.1455 0.022 Uiso 1 1 calc R . .
H4B2 H 0.5857 0.4971 0.1890 0.022 Uiso 1 1 calc R . .
C5B C 0.57943(11) 0.4883(2) 0.3810(2) 0.0167(6) Uani 1 1 d . . .
H5B1 H 0.5852 0.4216 0.3564 0.020 Uiso 1 1 calc R . .
H5B2 H 0.5663 0.4839 0.4520 0.020 Uiso 1 1 calc R . .
C6B C 0.62990(12) 0.5410(2) 0.3910(3) 0.0198(7) Uani 1 1 d . . .
H6B1 H 0.6244 0.6097 0.4086 0.024 Uiso 1 1 calc R . .
H6B2 H 0.6458 0.5383 0.3227 0.024 Uiso 1 1 calc R . .
C7B C 0.66487(12) 0.4943(3) 0.4774(3) 0.0268(8) Uani 1 1 d . . .
H7B1 H 0.6503 0.5033 0.5466 0.032 Uiso 1 1 calc R . .
H7B2 H 0.6669 0.4240 0.4638 0.032 Uiso 1 1 calc R . .
C8B C 0.71807(13) 0.5370(3) 0.4829(3) 0.0350(9) Uani 1 1 d . . .
H8B1 H 0.7341 0.5218 0.4176 0.053 Uiso 1 1 calc R . .
H8B2 H 0.7381 0.5093 0.5434 0.053 Uiso 1 1 calc R . .
H8B3 H 0.7161 0.6073 0.4912 0.053 Uiso 1 1 calc R . .
C9B C 0.51913(12) 0.8704(2) 0.4429(2) 0.0155(6) Uani 1 1 d . . .
H9B1 H 0.5539 0.8546 0.4709 0.019 Uiso 1 1 calc R . .
H9B2 H 0.4961 0.8624 0.5006 0.019 Uiso 1 1 calc R . .
C10B C 0.51674(12) 0.9737(2) 0.4015(3) 0.0169(7) Uani 1 1 d . . .
H10C H 0.4810 0.9941 0.3900 0.020 Uiso 1 1 calc R . .
H10D H 0.5337 1.0175 0.4546 0.020 Uiso 1 1 calc R . .
C11B C 0.46107(12) 1.0058(2) 0.1866(3) 0.0191(7) Uani 1 1 d . . .
H11C H 0.4396 1.0008 0.2472 0.023 Uiso 1 1 calc R . .
H11D H 0.4442 1.0493 0.1331 0.023 Uiso 1 1 calc R . .
C12B C 0.51289(12) 1.0454(2) 0.2233(3) 0.0188(7) Uani 1 1 d . . .
H12C H 0.5327 1.0554 0.1608 0.023 Uiso 1 1 calc R . .
H12D H 0.5086 1.1091 0.2570 0.023 Uiso 1 1 calc R . .
C13B C 0.59396(12) 1.0213(2) 0.3159(3) 0.0181(7) Uani 1 1 d . . .
H13C H 0.5916 1.0892 0.3397 0.022 Uiso 1 1 calc R . .
H13D H 0.6096 1.0217 0.2472 0.022 Uiso 1 1 calc R . .
C14B C 0.62858(11) 0.9661(2) 0.3962(3) 0.0195(7) Uani 1 1 d . . .
H14C H 0.6155 0.9720 0.4672 0.023 Uiso 1 1 calc R . .
H14D H 0.6286 0.8968 0.3770 0.023 Uiso 1 1 calc R . .
C15B C 0.68225(12) 1.0048(3) 0.3996(3) 0.0285(8) Uani 1 1 d . . .
H15C H 0.6816 1.0760 0.4079 0.034 Uiso 1 1 calc R . .
H15D H 0.6970 0.9901 0.3319 0.034 Uiso 1 1 calc R . .
C16B C 0.71569(14) 0.9607(3) 0.4910(4) 0.0466(12) Uani 1 1 d . . .
H16D H 0.7050 0.9852 0.5585 0.070 Uiso 1 1 calc R . .
H16E H 0.7510 0.9786 0.4837 0.070 Uiso 1 1 calc R . .
H16F H 0.7124 0.8902 0.4893 0.070 Uiso 1 1 calc R . .

loop_
_atom_site_aniso_label
_atom_site_aniso_U_11
_atom_site_aniso_U_22
_atom_site_aniso_U_33
_atom_site_aniso_U_23
_atom_site_aniso_U_13
_atom_site_aniso_U_12
Cu1 0.01324(18) 0.01485(19) 0.01320(19) 0.00006(16) 0.00117(15) 0.00062(15)
Cu2 0.01387(18) 0.01430(19) 0.01277(18) -0.00049(15) 0.00038(14) -0.00003(15)
O1 0.0134(11) 0.0254(12) 0.0199(12) 0.0022(10) -0.0010(9) -0.0033(9)
O2 0.0132(11) 0.0146(11) 0.0144(11) -0.0006(9) 0.0003(9) -0.0011(8)
O3 0.0169(11) 0.0130(11) 0.0135(11) 0.0016(9) 0.0005(9) 0.0008(9)
O4 0.0160(11) 0.0254(12) 0.0164(12) 0.0010(9) -0.0050(9) -0.0002(9)
N1 0.0265(16) 0.0221(15) 0.0273(16) 0.0023(13) 0.0080(12) 0.0024(12)
N2 0.0220(14) 0.0196(16) 0.0166(14) -0.0033(12) -0.0003(11) 0.0037(11)
N3 0.059(2) 0.0180(16) 0.0236(16) -0.0016(13) 0.0028(15) -0.0008(15)
N4 0.0340(17) 0.0179(15) 0.0175(14) -0.0014(12) -0.0033(12) -0.0041(12)
N5 0.0249(16) 0.0211(16) 0.0194(14) -0.0067(14) -0.0064(12) -0.0020(11)
N6 0.059(2) 0.0209(17) 0.0240(17) 0.0007(14) -0.0103(15) -0.0008(15)
N7 0.0161(13) 0.0191(14) 0.0146(14) 0.0002(11) 0.0002(11) -0.0007(11)
N8 0.0136(13) 0.0161(14) 0.0148(14) -0.0013(11) -0.0005(11) 0.0024(10)
C1 0.0207(17) 0.0257(17) 0.0144(16) 0.0008(14) -0.0017(13) -0.0032(13)
C2 0.0157(16) 0.0259(18) 0.0149(16) -0.0028(14) 0.0021(12) -0.0036(13)
C3 0.0131(15) 0.0222(17) 0.0184(17) 0.0006(14) -0.0002(12) -0.0034(12)
C4 0.0156(16) 0.0197(16) 0.0149(16) 0.0034(13) 0.0024(13) -0.0002(13)
C5 0.0125(15) 0.0245(17) 0.0205(17) 0.0000(14) 0.0024(12) 0.0009(13)
C6 0.0137(15) 0.0263(18) 0.0190(17) -0.0030(14) 0.0018(12) 0.0000(13)
C7 0.0138(16) 0.039(2) 0.034(2) 0.0023(17) 0.0003(14) 0.0065(14)
C8 0.026(2) 0.049(3) 0.043(2) 0.006(2) -0.0134(17) 0.0009(18)
C9 0.0211(16) 0.0164(17) 0.0174(16) 0.0024(14) 0.0006(13) 0.0037(13)
C10 0.0175(15) 0.0144(16) 0.0155(16) 0.0035(13) 0.0003(12) 0.0022(12)
C11 0.0125(15) 0.0200(16) 0.0205(17) -0.0011(14) 0.0011(13) 0.0016(12)
C12 0.0108(14) 0.0241(17) 0.0167(16) -0.0047(13) 0.0008(12) 0.0011(12)
C13 0.0164(16) 0.0226(17) 0.0142(16) -0.0034(13) -0.0039(12) -0.0020(13)
C14 0.0137(15) 0.0266(18) 0.0210(17) 0.0003(14) -0.0031(13) 0.0014(13)
C15 0.0197(18) 0.045(2) 0.030(2) -0.0097(18) -0.0063(15) -0.0001(16)
C16 0.0178(19) 0.066(3) 0.056(3) -0.015(2) -0.0122(18) 0.0021(19)
Cu1B 0.01373(18) 0.01282(18) 0.01241(19) 0.00008(16) -0.00008(15) -0.00002(15)
Cu2B 0.01381(18) 0.01232(18) 0.01371(19) 0.00004(16) 0.00073(15) -0.00036(15)
O1B 0.0135(11) 0.0171(11) 0.0264(12) 0.0001(10) -0.0058(9) 0.0032(9)
O2B 0.0139(11) 0.0143(11) 0.0163(12) -0.0013(9) 0.0019(9) 0.0000(9)
O3B 0.0163(11) 0.0126(11) 0.0130(11) -0.0021(9) -0.0006(9) 0.0006(8)
O4B 0.0139(10) 0.0170(11) 0.0237(12) -0.0037(9) -0.0039(9) -0.0013(8)
N1B 0.0321(16) 0.0182(14) 0.0162(14) 0.0030(12) 0.0017(12) 0.0050(12)
N2B 0.0221(14) 0.0198(14) 0.0155(15) 0.0069(12) 0.0008(12) -0.0021(11)
N3B 0.048(2) 0.0290(17) 0.0230(17) -0.0013(14) 0.0145(15) 0.0026(15)
N4B 0.0238(15) 0.0202(15) 0.0223(15) 0.0002(13) 0.0082(12) -0.0006(12)
N5B 0.0211(14) 0.0212(15) 0.0184(15) 0.0055(13) 0.0040(12) 0.0007(12)
N6B 0.051(2) 0.0261(17) 0.0300(18) 0.0004(14) 0.0194(17) 0.0009(15)
N7B 0.0117(13) 0.0162(13) 0.0139(13) 0.0005(11) -0.0012(10) 0.0001(10)
N8B 0.0137(13) 0.0107(13) 0.0150(14) 0.0012(10) -0.0023(10) 0.0001(10)
C1B 0.0176(17) 0.0171(16) 0.0253(18) -0.0005(14) -0.0037(13) -0.0046(13)
C2B 0.0142(15) 0.0126(15) 0.0232(17) -0.0005(13) -0.0009(13) -0.0022(12)
C3B 0.0175(16) 0.0155(16) 0.0165(16) -0.0012(13) 0.0036(13) 0.0027(12)
C4B 0.0213(16) 0.0166(16) 0.0166(17) -0.0037(13) 0.0013(13) 0.0008(13)
C5B 0.0167(16) 0.0150(15) 0.0178(16) 0.0034(13) -0.0028(12) 0.0032(12)
C6B 0.0146(15) 0.0223(17) 0.0222(17) 0.0027(14) -0.0011(13) 0.0024(13)
C7B 0.0139(16) 0.036(2) 0.0292(19) 0.0054(17) -0.0047(14) -0.0017(14)
C8B 0.0217(19) 0.041(2) 0.041(2) 0.0042(19) -0.0079(16) -0.0016(16)
C9B 0.0182(16) 0.0137(16) 0.0140(16) -0.0033(13) -0.0015(12) 0.0003(12)
C10B 0.0178(15) 0.0132(16) 0.0193(16) -0.0039(13) -0.0008(13) 0.0010(12)
C11B 0.0203(16) 0.0173(17) 0.0196(17) 0.0003(13) 0.0000(13) 0.0048(13)
C12B 0.0210(16) 0.0132(15) 0.0213(17) 0.0033(13) -0.0039(13) -0.0007(12)
C13B 0.0155(15) 0.0172(16) 0.0214(16) -0.0005(13) -0.0005(13) -0.0029(12)
C14B 0.0151(15) 0.0226(17) 0.0202(16) 0.0020(14) -0.0022(13) -0.0021(12)
C15B 0.0175(17) 0.030(2) 0.037(2) 0.0049(17) -0.0029(15) -0.0032(14)
C16B 0.022(2) 0.059(3) 0.058(3) 0.022(2) -0.0108(19) -0.0064(19)

loop_
_atom_type_symbol
_atom_type_description
_atom_type_scat_dispersion_real
_atom_type_scat_dispersion_imag
_atom_type_scat_source
C C 0.0033 0.0016 'International Tables Vol C Tables 4.2.6.8 and 6.1.1.4'
H H 0.0000 0.0000 'International Tables Vol C Tables 4.2.6.8 and 6.1.1.4'
N N 0.0061 0.0033 'International Tables Vol C Tables 4.2.6.8 and 6.1.1.4'
O O 0.0106 0.0060 'International Tables Vol C Tables 4.2.6.8 and 6.1.1.4'
Cu Cu 0.3201 1.2651 'International Tables Vol C Tables 4.2.6.8 and 6.1.1.4'

loop_
_geom_angle_atom_site_label_1
_geom_angle_atom_site_label_2
_geom_angle_atom_site_label_3
_geom_angle
_geom_angle_site_symmetry_1
_geom_angle_site_symmetry_3
_geom_angle_publ_flag
N1 Cu1 O3 100.70(11) . . yes
N1 Cu1 O2 166.50(11) . . yes
O3 Cu1 O2 80.34(9) . . yes
N1 Cu1 N7 93.17(11) . . yes
O3 Cu1 N7 164.67(10) . . ?
O2 Cu1 N7 84.65(10) . . ?
N1 Cu1 O1 97.06(11) . . yes
O3 Cu1 O1 101.92(9) . . ?
O2 Cu1 O1 95.87(8) . . ?
N7 Cu1 O1 82.62(9) . . ?
N1 Cu1 Cu2 134.75(9) . . ?
O3 Cu1 Cu2 42.01(6) . . ?
O2 Cu1 Cu2 40.90(6) . . ?
N7 Cu1 Cu2 122.71(7) . . ?
O1 Cu1 Cu2 112.80(6) . . ?
N4 Cu2 O2 100.03(10) . . yes
N4 Cu2 O3 168.26(11) . . yes
O2 Cu2 O3 80.22(9) . . yes
N4 Cu2 N8 93.88(11) . . yes
O2 Cu2 N8 164.35(9) . . ?
O3 Cu2 N8 84.70(10) . . ?
N4 Cu2 O4 96.65(10) . . yes
O2 Cu2 O4 103.18(9) . . ?
O3 Cu2 O4 94.70(8) . . ?
N8 Cu2 O4 82.12(9) . . ?
N4 Cu2 Cu1 134.60(9) . . ?
O2 Cu2 Cu1 41.58(6) . . ?
O3 Cu2 Cu1 41.21(6) . . ?
N8 Cu2 Cu1 122.78(7) . . ?
O4 Cu2 Cu1 112.80(6) . . ?
C1 O1 Cu1 105.25(17) . . ?
C1 O1 H1O 109.4 . . ?
Cu1 O1 H1O 135.3 . . ?
C3 O2 Cu2 125.50(19) . . ?
C3 O2 Cu1 108.62(18) . . ?
Cu2 O2 Cu1 97.52(9) . . ?
C9 O3 Cu1 124.01(18) . . ?
C9 O3 Cu2 106.95(18) . . ?
Cu1 O3 Cu2 96.79(9) . . ?
C11 O4 Cu2 105.45(17) . . ?
C11 O4 H4O 114.3 . . ?
Cu2 O4 H4O 118.0 . . ?
N2 N1 Cu1 124.7(2) . . ?
N3 N2 N1 177.8(4) . . yes
N5 N4 Cu2 124.4(2) . . ?
N6 N5 N4 175.9(3) . . yes
C4 N7 C5 112.2(2) . . ?
C4 N7 C2 110.6(2) . . ?
C5 N7 C2 107.5(2) . . ?
C4 N7 Cu1 107.63(19) . . ?
C5 N7 Cu1 113.19(19) . . ?
C2 N7 Cu1 105.61(19) . . ?
C12 N8 C13 106.6(2) . . ?
C12 N8 C10 110.7(2) . . ?
C13 N8 C10 112.1(2) . . ?
C12 N8 Cu2 105.97(18) . . ?
C13 N8 Cu2 113.3(2) . . ?
C10 N8 Cu2 108.04(18) . . ?
O1 C1 C2 108.5(3) . . ?
O1 C1 H1A 110.0 . . ?
C2 C1 H1A 110.0 . . ?
O1 C1 H1B 110.0 . . ?
C2 C1 H1B 110.0 . . ?
H1A C1 H1B 108.4 . . ?
N7 C2 C1 113.4(3) . . ?
N7 C2 H2A 108.9 . . ?
C1 C2 H2A 108.9 . . ?
N7 C2 H2B 108.9 . . ?
C1 C2 H2B 108.9 . . ?
H2A C2 H2B 107.7 . . ?
O2 C3 C4 106.9(2) . . ?
O2 C3 H3A 110.4 . . ?
C4 C3 H3A 110.4 . . ?
O2 C3 H3B 110.4 . . ?
C4 C3 H3B 110.4 . . ?
H3A C3 H3B 108.6 . . ?
N7 C4 C3 110.3(3) . . ?
N7 C4 H4A 109.6 . . ?
C3 C4 H4A 109.6 . . ?
N7 C4 H4B 109.6 . . ?
C3 C4 H4B 109.6 . . ?
H4A C4 H4B 108.1 . . ?
N7 C5 C6 113.5(3) . . ?
N7 C5 H5A 108.9 . . ?
C6 C5 H5A 108.9 . . ?
N7 C5 H5B 108.9 . . ?
C6 C5 H5B 108.9 . . ?
H5A C5 H5B 107.7 . . ?
C7 C6 C5 111.1(3) . . ?
C7 C6 H6A 109.4 . . ?
C5 C6 H6A 109.4 . . ?
C7 C6 H6B 109.4 . . ?
C5 C6 H6B 109.4 . . ?
H6A C6 H6B 108.0 . . ?
C6 C7 C8 112.1(3) . . ?
C6 C7 H7A 109.2 . . ?
C8 C7 H7A 109.2 . . ?
C6 C7 H7B 109.2 . . ?
C8 C7 H7B 109.2 . . ?
H7A C7 H7B 107.9 . . ?
C7 C8 H8A 109.5 . . ?
C7 C8 H8B 109.5 . . ?
H8A C8 H8B 109.5 . . ?
C7 C8 H8C 109.5 . . ?
H8A C8 H8C 109.5 . . ?
H8B C8 H8C 109.5 . . ?
O3 C9 C10 107.7(2) . . ?
O3 C9 H9A 110.2 . . ?
C10 C9 H9A 110.2 . . ?
O3 C9 H9B 110.2 . . ?
C10 C9 H9B 110.2 . . ?
H9A C9 H9B 108.5 . . ?
N8 C10 C9 110.1(2) . . ?
N8 C10 H10A 109.6 . . ?
C9 C10 H10A 109.6 . . ?
N8 C10 H10B 109.6 . . ?
C9 C10 H10B 109.6 . . ?
H10A C10 H10B 108.2 . . ?
O4 C11 C12 107.7(2) . . ?
O4 C11 H11A 110.2 . . ?
C12 C11 H11A 110.2 . . ?
O4 C11 H11B 110.2 . . ?
C12 C11 H11B 110.2 . . ?
H11A C11 H11B 108.5 . . ?
N8 C12 C11 113.4(2) . . ?
N8 C12 H12A 108.9 . . ?
C11 C12 H12A 108.9 . . ?
N8 C12 H12B 108.9 . . ?
C11 C12 H12B 108.9 . . ?
H12A C12 H12B 107.7 . . ?
N8 C13 C14 114.1(3) . . ?
N8 C13 H13A 108.7 . . ?
C14 C13 H13A 108.7 . . ?
N8 C13 H13B 108.7 . . ?
C14 C13 H13B 108.7 . . ?
H13A C13 H13B 107.6 . . ?
C13 C14 C15 110.1(3) . . ?
C13 C14 H14A 109.7 . . ?
C15 C14 H14A 109.7 . . ?
C13 C14 H14B 109.7 . . ?
C15 C14 H14B 109.7 . . ?
H14A C14 H14B 108.2 . . ?
C16 C15 C14 112.1(3) . . ?
C16 C15 H15A 109.2 . . ?
C14 C15 H15A 109.2 . . ?
C16 C15 H15B 109.2 . . ?
C14 C15 H15B 109.2 . . ?
H15A C15 H15B 107.9 . . ?
C15 C16 H16A 109.5 . . ?
C15 C16 H16B 109.5 . . ?
H16A C16 H16B 109.5 . . ?
C15 C16 H16C 109.5 . . ?
H16A C16 H16C 109.5 . . ?
H16B C16 H16C 109.5 . . ?
N1B Cu1B O3B 101.29(11) . . yes
N1B Cu1B O2B 166.40(11) . . yes
O3B Cu1B O2B 80.28(9) . . yes
N1B Cu1B N7B 92.92(11) . . yes
O3B Cu1B N7B 164.95(10) . . ?
O2B Cu1B N7B 84.75(9) . . ?
N1B Cu1B O1B 98.82(11) . . yes
O3B Cu1B O1B 99.52(8) . . ?
O2B Cu1B O1B 94.20(9) . . ?
N7B Cu1B O1B 83.01(9) . . ?
N1B Cu1B Cu2B 135.08(9) . . ?
O3B Cu1B Cu2B 41.52(7) . . ?
O2B Cu1B Cu2B 41.16(6) . . ?
N7B Cu1B Cu2B 123.63(7) . . ?
O1B Cu1B Cu2B 109.79(6) . . ?
N4B Cu2B O2B 100.27(11) . . ?
N4B Cu2B O3B 170.84(11) . . ?
O2B Cu2B O3B 80.59(9) . . ?
N4B Cu2B N8B 93.46(11) . . ?
O2B Cu2B N8B 164.44(10) . . ?
O3B Cu2B N8B 84.70(9) . . ?
N4B Cu2B O4B 94.63(10) . . ?
O2B Cu2B O4B 104.78(8) . . ?
O3B Cu2B O4B 93.96(8) . . ?
N8B Cu2B O4B 81.18(8) . . ?
N4B Cu2B Cu1B 136.41(8) . . ?
O2B Cu2B Cu1B 41.86(7) . . ?
O3B Cu2B Cu1B 41.15(6) . . ?
N8B Cu2B Cu1B 122.59(7) . . ?
O4B Cu2B Cu1B 113.00(5) . . ?
C1B O1B Cu1B 106.55(16) . . ?
C1B O1B H1P 109.5 . . ?
Cu1B O1B H1P 134.2 . . ?
C3B O2B Cu2B 127.29(18) . . ?
C3B O2B Cu1B 108.19(17) . . ?
Cu2B O2B Cu1B 96.98(9) . . ?
C9B O3B Cu1B 124.74(18) . . ?
C9B O3B Cu2B 109.12(17) . . ?
Cu1B O3B Cu2B 97.34(10) . . ?
C11B O4B Cu2B 106.56(16) . . ?
C11B O4B H4P 109.0 . . ?
Cu2B O4B H4P 133.1 . . ?
N2B N1B Cu1B 126.4(2) . . ?
N3B N2B N1B 176.2(3) . . yes
N5B N4B Cu2B 126.5(2) . . ?
N6B N5B N4B 176.6(3) . . yes
C2B N7B C5B 107.1(2) . . ?
C2B N7B C4B 111.2(2) . . ?
C5B N7B C4B 111.6(2) . . ?
C2B N7B Cu1B 104.71(18) . . ?
C5B N7B Cu1B 114.88(19) . . ?
C4B N7B Cu1B 107.21(18) . . ?
C13B N8B C12B 107.3(2) . . ?
C13B N8B C10B 111.8(2) . . ?
C12B N8B C10B 110.9(2) . . ?
C13B N8B Cu2B 113.25(19) . . ?
C12B N8B Cu2B 105.92(17) . . ?
C10B N8B Cu2B 107.55(18) . . ?
O1B C1B C2B 107.7(2) . . ?
O1B C1B H1B1 110.2 . . ?
C2B C1B H1B1 110.2 . . ?
O1B C1B H1B2 110.2 . . ?
C2B C1B H1B2 110.2 . . ?
H1B1 C1B H1B2 108.5 . . ?
N7B C2B C1B 113.3(2) . . ?
N7B C2B H2B1 108.9 . . ?
C1B C2B H2B1 108.9 . . ?
N7B C2B H2B2 108.9 . . ?
C1B C2B H2B2 108.9 . . ?
H2B1 C2B H2B2 107.7 . . ?
O2B C3B C4B 107.3(2) . . ?
O2B C3B H3B1 110.3 . . ?
C4B C3B H3B1 110.3 . . ?
O2B C3B H3B2 110.3 . . ?
C4B C3B H3B2 110.3 . . ?
H3B1 C3B H3B2 108.5 . . ?
N7B C4B C3B 110.6(2) . . ?
N7B C4B H4B1 109.5 . . ?
C3B C4B H4B1 109.5 . . ?
N7B C4B H4B2 109.5 . . ?
C3B C4B H4B2 109.5 . . ?
H4B1 C4B H4B2 108.1 . . ?
N7B C5B C6B 114.8(2) . . ?
N7B C5B H5B1 108.6 . . ?
C6B C5B H5B1 108.6 . . ?
N7B C5B H5B2 108.6 . . ?
C6B C5B H5B2 108.6 . . ?
H5B1 C5B H5B2 107.5 . . ?
C5B C6B C7B 110.1(3) . . ?
C5B C6B H6B1 109.6 . . ?
C7B C6B H6B1 109.6 . . ?
C5B C6B H6B2 109.6 . . ?
C7B C6B H6B2 109.6 . . ?
H6B1 C6B H6B2 108.1 . . ?
C8B C7B C6B 112.5(3) . . ?
C8B C7B H7B1 109.1 . . ?
C6B C7B H7B1 109.1 . . ?
C8B C7B H7B2 109.1 . . ?
C6B C7B H7B2 109.1 . . ?
H7B1 C7B H7B2 107.8 . . ?
C7B C8B H8B1 109.5 . . ?
C7B C8B H8B2 109.5 . . ?
H8B1 C8B H8B2 109.5 . . ?
C7B C8B H8B3 109.5 . . ?
H8B1 C8B H8B3 109.5 . . ?
H8B2 C8B H8B3 109.5 . . ?
O3B C9B C10B 107.2(2) . . ?
O3B C9B H9B1 110.3 . . ?
C10B C9B H9B1 110.3 . . ?
O3B C9B H9B2 110.3 . . ?
C10B C9B H9B2 110.3 . . ?
H9B1 C9B H9B2 108.5 . . ?
N8B C10B C9B 110.4(3) . . ?
N8B C10B H10C 109.6 . . ?
C9B C10B H10C 109.6 . . ?
N8B C10B H10D 109.6 . . ?
C9B C10B H10D 109.6 . . ?
H10C C10B H10D 108.1 . . ?
O4B C11B C12B 107.7(2) . . ?
O4B C11B H11C 110.2 . . ?
C12B C11B H11C 110.2 . . ?
O4B C11B H11D 110.2 . . ?
C12B C11B H11D 110.2 . . ?
H11C C11B H11D 108.5 . . ?
N8B C12B C11B 113.5(2) . . ?
N8B C12B H12C 108.9 . . ?
C11B C12B H12C 108.9 . . ?
N8B C12B H12D 108.9 . . ?
C11B C12B H12D 108.9 . . ?
H12C C12B H12D 107.7 . . ?
N8B C13B C14B 114.4(2) . . ?
N8B C13B H13C 108.7 . . ?
C14B C13B H13C 108.7 . . ?
N8B C13B H13D 108.7 . . ?
C14B C13B H13D 108.7 . . ?
H13C C13B H13D 107.6 . . ?
C15B C14B C13B 111.2(3) . . ?
C15B C14B H14C 109.4 . . ?
C13B C14B H14C 109.4 . . ?
C15B C14B H14D 109.4 . . ?
C13B C14B H14D 109.4 . . ?
H14C C14B H14D 108.0 . . ?
C14B C15B C16B 111.9(3) . . ?
C14B C15B H15C 109.2 . . ?
C16B C15B H15C 109.2 . . ?
C14B C15B H15D 109.2 . . ?
C16B C15B H15D 109.2 . . ?
H15C C15B H15D 107.9 . . ?
C15B C16B H16D 109.5 . . ?
C15B C16B H16E 109.5 . . ?
H16D C16B H16E 109.5 . . ?
C15B C16B H16F 109.5 . . ?
H16D C16B H16F 109.5 . . ?
H16E C16B H16F 109.5 . . ?

loop_
_geom_bond_atom_site_label_1
_geom_bond_atom_site_label_2
_geom_bond_distance
_geom_bond_site_symmetry_2
_geom_bond_publ_flag
Cu1 N1 1.942(3) . yes
Cu1 O3 1.962(2) . yes
Cu1 O2 1.980(2) . yes
Cu1 N7 2.039(3) . yes
Cu1 O1 2.305(2) . yes
Cu1 Cu2 2.9574(5) . yes
Cu2 N4 1.944(3) . yes
Cu2 O2 1.953(2) . yes
Cu2 O3 1.993(2) . yes
Cu2 N8 2.031(3) . yes
Cu2 O4 2.310(2) . yes
O1 C1 1.446(4) . ?
O1 H1O 0.8595 . ?
O2 C3 1.424(4) . ?
O3 C9 1.434(4) . ?
O4 C11 1.427(4) . ?
O4 H4O 0.8271 . ?
N1 N2 1.201(4) . yes
N2 N3 1.158(4) . yes
N4 N5 1.202(4) . yes
N5 N6 1.157(4) . yes
N7 C4 1.493(4) . ?
N7 C5 1.495(4) . ?
N7 C2 1.499(4) . ?
N8 C12 1.491(4) . ?
N8 C13 1.497(4) . ?
N8 C10 1.502(4) . ?
C1 C2 1.505(4) . ?
C1 H1A 0.9900 . ?
C1 H1B 0.9900 . ?
C2 H2A 0.9900 . ?
C2 H2B 0.9900 . ?
C3 C4 1.528(4) . ?
C3 H3A 0.9900 . ?
C3 H3B 0.9900 . ?
C4 H4A 0.9900 . ?
C4 H4B 0.9900 . ?
C5 C6 1.531(4) . ?
C5 H5A 0.9900 . ?
C5 H5B 0.9900 . ?
C6 C7 1.522(4) . ?
C6 H6A 0.9900 . ?
C6 H6B 0.9900 . ?
C7 C8 1.526(5) . ?
C7 H7A 0.9900 . ?
C7 H7B 0.9900 . ?
C8 H8A 0.9800 . ?
C8 H8B 0.9800 . ?
C8 H8C 0.9800 . ?
C9 C10 1.513(4) . ?
C9 H9A 0.9900 . ?
C9 H9B 0.9900 . ?
C10 H10A 0.9900 . ?
C10 H10B 0.9900 . ?
C11 C12 1.509(4) . ?
C11 H11A 0.9900 . ?
C11 H11B 0.9900 . ?
C12 H12A 0.9900 . ?
C12 H12B 0.9900 . ?
C13 C14 1.517(4) . ?
C13 H13A 0.9900 . ?
C13 H13B 0.9900 . ?
C14 C15 1.531(5) . ?
C14 H14A 0.9900 . ?
C14 H14B 0.9900 . ?
C15 C16 1.522(5) . ?
C15 H15A 0.9900 . ?
C15 H15B 0.9900 . ?
C16 H16A 0.9800 . ?
C16 H16B 0.9800 . ?
C16 H16C 0.9800 . ?
Cu1B N1B 1.936(3) . yes
Cu1B O3B 1.957(2) . yes
Cu1B O2B 1.983(2) . yes
Cu1B N7B 2.044(3) . yes
Cu1B O1B 2.253(2) . yes
Cu1B Cu2B 2.9495(5) . yes
Cu2B N4B 1.936(3) . yes
Cu2B O2B 1.956(2) . yes
Cu2B O3B 1.971(2) . yes
Cu2B N8B 2.047(3) . yes
Cu2B O4B 2.337(2) . yes
O1B C1B 1.436(4) . ?
O1B H1P 0.8573 . ?
O2B C3B 1.426(4) . ?
O3B C9B 1.431(4) . ?
O4B C11B 1.430(4) . ?
O4B H4P 0.8573 . ?
N1B N2B 1.199(4) . yes
N2B N3B 1.153(4) . yes
N4B N5B 1.200(4) . yes
N5B N6B 1.152(4) . yes
N7B C2B 1.484(4) . ?
N7B C5B 1.495(4) . ?
N7B C4B 1.504(4) . ?
N8B C13B 1.489(4) . ?
N8B C12B 1.491(4) . ?
N8B C10B 1.499(4) . ?
C1B C2B 1.517(4) . ?
C1B H1B1 0.9900 . ?
C1B H1B2 0.9900 . ?
C2B H2B1 0.9900 . ?
C2B H2B2 0.9900 . ?
C3B C4B 1.517(4) . ?
C3B H3B1 0.9900 . ?
C3B H3B2 0.9900 . ?
C4B H4B1 0.9900 . ?
C4B H4B2 0.9900 . ?
C5B C6B 1.522(4) . ?
C5B H5B1 0.9900 . ?
C5B H5B2 0.9900 . ?
C6B C7B 1.528(4) . ?
C6B H6B1 0.9900 . ?
C6B H6B2 0.9900 . ?
C7B C8B 1.527(5) . ?
C7B H7B1 0.9900 . ?
C7B H7B2 0.9900 . ?
C8B H8B1 0.9800 . ?
C8B H8B2 0.9800 . ?
C8B H8B3 0.9800 . ?
C9B C10B 1.522(4) . ?
C9B H9B1 0.9900 . ?
C9B H9B2 0.9900 . ?
C10B H10C 0.9900 . ?
C10B H10D 0.9900 . ?
C11B C12B 1.522(4) . ?
C11B H11C 0.9900 . ?
C11B H11D 0.9900 . ?
C12B H12C 0.9900 . ?
C12B H12D 0.9900 . ?
C13B C14B 1.527(4) . ?
C13B H13C 0.9900 . ?
C13B H13D 0.9900 . ?
C14B C15B 1.519(4) . ?
C14B H14C 0.9900 . ?
C14B H14D 0.9900 . ?
C15B C16B 1.536(5) . ?
C15B H15C 0.9900 . ?
C15B H15D 0.9900 . ?
C16B H16D 0.9800 . ?
C16B H16E 0.9800 . ?
C16B H16F 0.9800 . ?

loop_
_geom_hbond_atom_site_label_D
_geom_hbond_atom_site_label_H
_geom_hbond_atom_site_label_A
_geom_hbond_distance_DH
_geom_hbond_distance_HA
_geom_hbond_distance_DA
_geom_hbond_angle_DHA
_geom_hbond_site_symmetry_A
_geom_hbond_publ_flag
O1B H1P O2 0.86 1.81 2.661(3) 169.3 . yes
O4B H4P O3 0.86 1.86 2.711(3) 172.1 . yes
O4 H4O O2B 0.83 1.92 2.700(3) 157.3 . yes
O1 H1O O3B 0.86 1.92 2.764(3) 165.0 . yes
